data_4110269
loop_
_publ_author_name
'Amos B. Smith'
'Kallol Basu'
'Todd Bosanac'

_publ_section_title
;
 Total Synthesis of (-)-Okilactomycin
;
_journal_name_full 'Journal of the American Chemical Society'
_journal_page_first 14872
_journal_page_last 14874
_journal_paper_doi 10.1021/ja077569l
_journal_volume 129
_journal_year 2007
_chemical_formula_sum 'C11 H20 O3'
_chemical_formula_weight 200.27
_space_group_IT_number 19
_symmetry_cell_setting orthorhombic
_symmetry_Int_Tables_number 19
_symmetry_space_group_name_Hall 'P 2ac 2ab'
_symmetry_space_group_name_H-M 'P 21 21 21'
_atom_sites_solution_hydrogens geom
_atom_sites_solution_primary direct
_audit_creation_method SHELXL-97
_cell_angle_alpha 90.00
_cell_angle_beta 90.00
_cell_angle_gamma 90.00
_cell_formula_units_Z 8
_cell_length_a 12.7220(15)
_cell_length_b 13.0859(15)
_cell_length_c 14.9523(17)
_cell_measurement_temperature 143(1)
_cell_volume 2489.2(5)
_computing_data_collection 'CrystalClear (Rigaku, 1999)'
_computing_data_reduction 'CrystalClear (Rigaku, 1999)'
_computing_structure_refinement 'SHELXL-97 (Sheldrick, 1997)'
_computing_structure_solution 'SIR97 (Altomare, 1999)'
_diffrn_ambient_temperature 143(1)
_diffrn_measured_fraction_theta_full 0.997
_diffrn_measured_fraction_theta_max 0.997
_diffrn_measurement_device 'CCD Area Detector'
_diffrn_measurement_device_type 'Rigaku Mercury'
_diffrn_measurement_method 'phi and omega rotations'
_diffrn_radiation_monochromator graphite
_diffrn_radiation_source 'rotating anode'
_diffrn_radiation_type MoK\a
_diffrn_radiation_wavelength 0.71069
_diffrn_reflns_av_R_equivalents 0.0210
_diffrn_reflns_av_sigmaI/netI 0.0292
_diffrn_reflns_limit_h_max 15
_diffrn_reflns_limit_h_min -12
_diffrn_reflns_limit_k_max 15
_diffrn_reflns_limit_k_min -12
_diffrn_reflns_limit_l_max 15
_diffrn_reflns_limit_l_min -18
_diffrn_reflns_number 8368
_diffrn_reflns_theta_full 25.34
_diffrn_reflns_theta_max 25.34
_diffrn_reflns_theta_min 2.62
_exptl_absorpt_coefficient_mu 0.076
_exptl_absorpt_correction_T_max 1.0000
_exptl_absorpt_correction_T_min 0.8379
_exptl_absorpt_correction_type multi-scan
_exptl_crystal_density_diffrn 1.069
_exptl_crystal_F_000 880
_exptl_crystal_size_max 0.32
_exptl_crystal_size_mid 0.25
_exptl_crystal_size_min 0.12
_refine_diff_density_max 0.260
_refine_diff_density_min -0.311
_refine_diff_density_rms 0.037
_refine_ls_abs_structure_details 'Flack H D (1983), Acta Cryst. A39, 876-881'
_refine_ls_abs_structure_Flack 0.5(11)
_refine_ls_extinction_method none
_refine_ls_goodness_of_fit_ref 1.044
_refine_ls_hydrogen_treatment constr
_refine_ls_matrix_type full
_refine_ls_number_parameters 273
_refine_ls_number_reflns 4412
_refine_ls_number_restraints 4
_refine_ls_restrained_S_all 1.075
_refine_ls_R_factor_all 0.0552
_refine_ls_R_factor_gt 0.0472
_refine_ls_shift/su_max 0.000
_refine_ls_shift/su_mean 0.000
_refine_ls_structure_factor_coef Fsqd
_refine_ls_weighting_details 'calc w=1/[\s^2^(Fo^2^)+(0.0718P)^2^+0.3627P] where P=(Fo^2^+2Fc^2^)/3'
_refine_ls_weighting_scheme calc
_refine_ls_wR_factor_gt 0.1189
_refine_ls_wR_factor_ref 0.1268
_reflns_number_gt 3840
_reflns_number_total 4412
_reflns_threshold_expression >2sigma(I)
_cod_data_source_file ja077569lsi20071029_020215.cif
_cod_data_source_block shelxl
_cod_original_sg_symbol_H-M 'P 21 21 21 '
_cod_database_code 4110269

loop_
_symmetry_equiv_pos_as_xyz
'x, y, z'
'x+1/2, -y+1/2, -z'
'-x, y+1/2, -z+1/2'
'-x+1/2, -y, z+1/2'

loop_
_atom_site_label
_atom_site_type_symbol
_atom_site_fract_x
_atom_site_fract_y
_atom_site_fract_z
_atom_site_U_iso_or_equiv
_atom_site_adp_type
_atom_site_occupancy
_atom_site_symmetry_multiplicity
_atom_site_calc_flag
_atom_site_refinement_flags
_atom_site_disorder_assembly
_atom_site_disorder_group
C1 C 0.53444(17) 0.63377(16) 0.28338(15) 0.0402(5) Uani 1 1 d . . .
C2 C 0.46174(17) 0.72395(15) 0.27112(15) 0.0408(5) Uani 1 1 d . . .
H2 H 0.4537 0.7589 0.3287 0.054 Uiso 1 1 calc R . .
C3 C 0.35371(18) 0.68641(16) 0.24004(13) 0.0395(5) Uani 1 1 d . . .
H3 H 0.3644 0.6507 0.1832 0.053 Uiso 1 1 calc R . .
C4 C 0.29881(17) 0.61194(16) 0.30271(13) 0.0389(5) Uani 1 1 d . . .
H4 H 0.3495 0.5584 0.3181 0.052 Uiso 1 1 calc R . .
C5 C 0.2639(2) 0.66281(18) 0.39014(15) 0.0465(5) Uani 1 1 d . . .
H5A H 0.3202 0.7069 0.4109 0.062 Uiso 1 1 calc R . .
H5B H 0.2036 0.7058 0.3776 0.062 Uiso 1 1 calc R . .
C6 C 0.2350(2) 0.58950(19) 0.46523(15) 0.0500(6) Uani 1 1 d . . .
H6 H 0.1833 0.5403 0.4427 0.067 Uiso 1 1 calc R . .
C7 C 0.3304(3) 0.5327(3) 0.4961(2) 0.0846(10) Uani 1 1 d . . .
H7 H 0.3847 0.5725 0.5188 0.112 Uiso 1 1 calc R . .
C8 C 0.3464(5) 0.4368(4) 0.4954(3) 0.1308(19) Uani 1 1 d . . .
H8A H 0.2950 0.3929 0.4736 0.174 Uiso 1 1 calc R . .
H8B H 0.4096 0.4106 0.5167 0.174 Uiso 1 1 calc R . .
C9 C 0.5133(2) 0.79781(19) 0.2043(2) 0.0651(7) Uani 1 1 d . . .
H9A H 0.5798 0.8202 0.2275 0.098 Uiso 1 1 calc R . .
H9B H 0.4684 0.8558 0.1954 0.098 Uiso 1 1 calc R . .
H9C H 0.5240 0.7635 0.1483 0.098 Uiso 1 1 calc R . .
C10 C 0.2061(2) 0.5607(2) 0.25654(18) 0.0656(7) Uani 1 1 d . . .
H10A H 0.1536 0.6110 0.2429 0.098 Uiso 1 1 calc R . .
H10B H 0.1767 0.5098 0.2954 0.098 Uiso 1 1 calc R . .
H10C H 0.2296 0.5289 0.2022 0.098 Uiso 1 1 calc R . .
C11 C 0.1861(3) 0.6492(3) 0.5431(2) 0.0782(9) Uani 1 1 d . . .
H11A H 0.1623 0.6022 0.5880 0.117 Uiso 1 1 calc R . .
H11B H 0.1276 0.6885 0.5216 0.117 Uiso 1 1 calc R . .
H11C H 0.2378 0.6942 0.5683 0.117 Uiso 1 1 calc R . .
O1 O 0.58094(15) 0.63165(13) 0.36231(11) 0.0584(5) Uani 1 1 d . . .
H1 H 0.6264 0.5872 0.3625 0.088 Uiso 1 1 calc R . .
O2 O 0.54994(13) 0.57036(12) 0.22566(11) 0.0517(4) Uani 1 1 d . . .
O3 O 0.28612(14) 0.77264(11) 0.22193(10) 0.0504(4) Uani 1 1 d . . .
H3A H 0.2886 0.8127 0.2640 0.076 Uiso 1 1 calc R . .
C1' C 0.77462(16) 0.43321(16) 0.43991(13) 0.0383(5) Uani 1 1 d . . .
C2' C 0.83140(17) 0.47588(16) 0.51999(14) 0.0410(5) Uani 1 1 d . . .
H2' H 0.8601 0.4188 0.5547 0.055 Uiso 1 1 calc R . .
C3' C 0.75650(16) 0.53655(14) 0.58000(14) 0.0355(4) Uani 1 1 d . . .
H3' H 0.7312 0.5945 0.5445 0.047 Uiso 1 1 calc R . .
C4' C 0.65924(17) 0.47838(16) 0.61206(15) 0.0418(5) Uani 1 1 d . . .
H4' H 0.6257 0.4480 0.5594 0.056 Uiso 1 1 calc R . .
C5' C 0.6873(2) 0.39085(19) 0.67636(18) 0.0556(6) Uani 1 1 d . B .
H5A' H 0.7500 0.3574 0.6537 0.074 Uiso 1 1 calc R . .
H5A' H 0.7053 0.4207 0.7337 0.074 Uiso 1 1 calc R . .
C6' C 0.6062(2) 0.3110(2) 0.6920(2) 0.0762(9) Uani 1 1 d D . .
H6' H 0.5344 0.3380 0.6944 0.101 Uiso 1 1 calc R A 1
C7' C 0.6271(4) 0.2417(4) 0.6093(3) 0.0685(14) Uani 0.55 1 d PD B 1
H7' H 0.6933 0.2121 0.6043 0.091 Uiso 0.55 1 calc PR B 1
C7" C 0.5372(5) 0.2599(5) 0.6283(4) 0.082(2) Uani 0.45 1 d PD B 2
H7" H 0.4677 0.2524 0.6463 0.110 Uiso 0.45 1 calc PR B 2
C8' C 0.5602(4) 0.2225(4) 0.5479(3) 0.1135(15) Uani 1 1 d D . .
H8A' H 0.4933 0.2508 0.5507 0.151 Uiso 0.55 1 calc PR B 1
H8B' H 0.5785 0.1803 0.5004 0.151 Uiso 0.55 1 calc PR B 1
H8A" H 0.6284 0.2275 0.5258 0.151 Uiso 0.45 1 calc PR B 2
H8B" H 0.5082 0.1914 0.5137 0.151 Uiso 0.45 1 calc PR B 2
C9' C 0.9227(2) 0.5418(3) 0.4870(2) 0.0715(8) Uani 1 1 d . . .
H9A' H 0.9679 0.5014 0.4495 0.107 Uiso 1 1 calc R . .
H9B' H 0.9619 0.5667 0.5373 0.107 Uiso 1 1 calc R . .
H9C' H 0.8958 0.5985 0.4533 0.107 Uiso 1 1 calc R . .
C10' C 0.5808(2) 0.5521(2) 0.6538(2) 0.0659(7) Uani 1 1 d . . .
H10D H 0.5172 0.5161 0.6681 0.099 Uiso 1 1 calc R . .
H10E H 0.5655 0.6060 0.6123 0.099 Uiso 1 1 calc R . .
H10F H 0.6102 0.5806 0.7074 0.099 Uiso 1 1 calc R . .
C11' C 0.6337(4) 0.2424(3) 0.7705(3) 0.1066(14) Uani 1 1 d . B .
H11D H 0.5762 0.1969 0.7824 0.160 Uiso 1 1 calc R . .
H11E H 0.6469 0.2837 0.8224 0.160 Uiso 1 1 calc R . .
H11F H 0.6954 0.2034 0.7565 0.160 Uiso 1 1 calc R . .
O1' O 0.79019(14) 0.33532(11) 0.42734(11) 0.0483(4) Uani 1 1 d . . .
H1' H 0.7603 0.3172 0.3814 0.072 Uiso 1 1 calc R . .
O2' O 0.72173(16) 0.48414(14) 0.38949(11) 0.0624(5) Uani 1 1 d . . .
O3' O 0.81506(12) 0.57860(10) 0.65385(10) 0.0414(4) Uani 1 1 d . . .
H3A' H 0.8502 0.5334 0.6772 0.062 Uiso 1 1 calc R . .

loop_
_atom_site_aniso_label
_atom_site_aniso_U_11
_atom_site_aniso_U_22
_atom_site_aniso_U_33
_atom_site_aniso_U_23
_atom_site_aniso_U_13
_atom_site_aniso_U_12
C1 0.0393(11) 0.0367(10) 0.0447(12) 0.0005(9) 0.0059(10) 0.0001(9)
C2 0.0488(12) 0.0348(10) 0.0388(11) 0.0017(9) 0.0059(10) 0.0064(10)
C3 0.0524(12) 0.0346(10) 0.0315(10) -0.0033(8) -0.0012(9) 0.0144(10)
C4 0.0446(11) 0.0344(9) 0.0375(10) -0.0050(8) -0.0048(9) 0.0056(10)
C5 0.0518(13) 0.0445(12) 0.0431(12) -0.0061(10) 0.0008(10) -0.0027(11)
C6 0.0486(13) 0.0583(14) 0.0432(12) -0.0014(11) 0.0023(10) -0.0054(12)
C7 0.081(2) 0.116(3) 0.0564(16) 0.0261(18) 0.0025(15) 0.014(2)
C8 0.175(5) 0.111(3) 0.107(3) 0.030(3) 0.007(3) 0.061(4)
C9 0.0761(18) 0.0452(13) 0.0740(18) 0.0161(13) 0.0161(15) 0.0051(13)
C10 0.0653(16) 0.0697(17) 0.0618(16) -0.0165(13) -0.0127(14) -0.0123(14)
C11 0.087(2) 0.091(2) 0.0567(15) -0.0104(15) 0.0201(16) -0.0176(19)
O1 0.0690(11) 0.0518(10) 0.0546(10) -0.0095(8) -0.0141(9) 0.0213(9)
O2 0.0572(10) 0.0470(8) 0.0508(9) -0.0084(8) 0.0062(8) 0.0172(8)
O3 0.0683(10) 0.0419(8) 0.0409(8) -0.0020(7) -0.0110(8) 0.0221(8)
C1' 0.0369(10) 0.0416(11) 0.0364(10) 0.0010(9) -0.0010(9) 0.0049(9)
C2' 0.0395(11) 0.0366(10) 0.0469(12) -0.0032(9) -0.0081(9) 0.0030(10)
C3' 0.0386(10) 0.0285(9) 0.0393(10) -0.0008(8) -0.0104(9) 0.0024(9)
C4' 0.0393(11) 0.0379(10) 0.0483(11) -0.0059(9) -0.0047(9) 0.0008(10)
C5' 0.0565(14) 0.0495(13) 0.0607(14) 0.0111(12) -0.0084(12) -0.0138(12)
C6' 0.0620(17) 0.0652(17) 0.101(2) 0.0242(17) -0.0014(16) -0.0176(15)
C7' 0.068(3) 0.047(3) 0.090(4) -0.003(3) -0.004(3) -0.005(3)
C7" 0.055(4) 0.066(4) 0.126(7) 0.037(4) -0.020(4) -0.017(3)
C8' 0.115(3) 0.139(4) 0.087(3) 0.022(3) -0.005(3) -0.011(3)
C9' 0.0511(15) 0.084(2) 0.0800(19) -0.0154(17) 0.0139(14) -0.0193(15)
C10' 0.0517(14) 0.0622(16) 0.0839(19) -0.0183(15) 0.0144(14) 0.0017(13)
C11' 0.151(4) 0.083(2) 0.086(2) 0.032(2) 0.002(3) -0.039(3)
O1' 0.0602(10) 0.0380(8) 0.0466(9) -0.0041(7) -0.0160(8) 0.0009(7)
O2' 0.0774(12) 0.0595(10) 0.0504(9) -0.0022(8) -0.0209(9) 0.0253(10)
O3' 0.0483(9) 0.0296(7) 0.0463(8) -0.0051(6) -0.0143(7) -0.0009(7)

loop_
_atom_type_symbol
_atom_type_description
_atom_type_scat_dispersion_real
_atom_type_scat_dispersion_imag
_atom_type_scat_source
C C 0.0033 0.0016 'International Tables Vol C Tables 4.2.6.8 and 6.1.1.4'
H H 0.0000 0.0000 'International Tables Vol C Tables 4.2.6.8 and 6.1.1.4'
O O 0.0106 0.0060 'International Tables Vol C Tables 4.2.6.8 and 6.1.1.4'

loop_
_geom_angle_atom_site_label_1
_geom_angle_atom_site_label_2
_geom_angle_atom_site_label_3
_geom_angle
O2 C1 O1 123.3(2)
O2 C1 C2 123.2(2)
O1 C1 C2 113.53(19)
C1 C2 C3 109.62(17)
C1 C2 C9 107.98(18)
C3 C2 C9 112.8(2)
O3 C3 C4 110.03(18)
O3 C3 C2 109.91(17)
C4 C3 C2 115.49(17)
C3 C4 C10 111.01(19)
C3 C4 C5 112.34(17)
C10 C4 C5 110.7(2)
C6 C5 C4 115.18(19)
C7 C6 C5 110.2(2)
C7 C6 C11 110.3(2)
C5 C6 C11 109.7(2)
C8 C7 C6 128.2(5)
O2' C1' O1' 122.2(2)
O2' C1' C2' 123.9(2)
O1' C1' C2' 113.84(18)
C1' C2' C9' 108.5(2)
C1' C2' C3' 111.08(17)
C9' C2' C3' 111.71(19)
O3' C3' C4' 111.60(17)
O3' C3' C2' 108.98(16)
C4' C3' C2' 115.41(16)
C10' C4' C3' 110.11(19)
C10' C4' C5' 111.6(2)
C3' C4' C5' 112.26(18)
C6' C5' C4' 117.4(2)
C7" C6' C5' 129.6(4)
C7" C6' C11' 111.9(4)
C5' C6' C11' 112.1(3)
C7" C6' C7' 46.9(4)
C5' C6' C7' 99.6(3)
C11' C6' C7' 103.4(3)
C8' C7' C6' 124.9(5)
C8' C7" C6' 128.8(5)
C7' C8' C7" 54.9(4)

loop_
_geom_bond_atom_site_label_1
_geom_bond_atom_site_label_2
_geom_bond_distance
C1 O2 1.213(3)
C1 O1 1.320(3)
C1 C2 1.511(3)
C2 C3 1.532(3)
C2 C9 1.537(3)
C3 O3 1.444(2)
C3 C4 1.522(3)
C4 C10 1.522(3)
C4 C5 1.533(3)
C5 C6 1.522(3)
C6 C7 1.496(4)
C6 C11 1.534(4)
C7 C8 1.271(5)
C1' O2' 1.211(3)
C1' O1' 1.310(3)
C1' C2' 1.506(3)
C2' C9' 1.529(3)
C2' C3' 1.531(3)
C3' O3' 1.441(2)
C3' C4' 1.530(3)
C4' C10' 1.522(3)
C4' C5' 1.537(3)
C5' C6' 1.487(4)
C6' C7" 1.457(4)
C6' C11' 1.519(5)
C6' C7' 1.555(4)
C7' C8' 1.277(4)
C7" C8' 1.331(5)

loop_
_geom_hbond_atom_site_label_D
_geom_hbond_atom_site_label_H
_geom_hbond_atom_site_label_A
_geom_hbond_distance_DH
_geom_hbond_distance_HA
_geom_hbond_distance_DA
_geom_hbond_angle_DHA
_geom_hbond_site_symmetry_A
O1 H1 O2' 0.82 1.86 2.664(2) 167.3 .
O3 H3A O3' 0.82 1.91 2.716(2) 167.7 2_466
O1' H1' O3 0.82 1.75 2.568(2) 172.0 3_645
O3' H3A' O2 0.82 2.00 2.811(2) 173.2 4_665
